data_7227071
loop_
_publ_author_name
'Yang, Meng'
'Sun, Juan'
'Guo, Jianni'
'Sun, Guifang'
'Li, Licun'

_publ_section_title
;
 Cu--Ln compounds based on nitronyl nitroxide radicals: synthesis,
 structure, and magnetic and fluorescence properties
;
_journal_issue 48
_journal_name_full CrystEngComm
_journal_page_first 9345
_journal_paper_doi 10.1039/C6CE02049F
_journal_volume 18
_journal_year 2016
_chemical_formula_moiety 'C49 H35 Br2 Cu Dy F30 N6 O14'
_chemical_formula_sum 'C49 H35 Br2 Cu Dy F30 N6 O14'
_chemical_formula_weight 1887.68
_chemical_name_systematic
; 
 ? 
;
_space_group_IT_number 15
_symmetry_cell_setting monoclinic
_symmetry_space_group_name_Hall '-C 2yc'
_symmetry_space_group_name_H-M 'C 1 2/c 1'
_atom_sites_solution_hydrogens geom
_atom_sites_solution_primary direct
_atom_sites_solution_secondary difmap
_audit_creation_method SHELXL-97
_audit_update_record
;
2016-09-11 deposited with the CCDC.
2016-11-10 downloaded from the CCDC.
;
_cell_angle_alpha 90.00
_cell_angle_beta 107.520(4)
_cell_angle_gamma 90.00
_cell_formula_units_Z 4
_cell_length_a 27.435(5)
_cell_length_b 10.4861(17)
_cell_length_c 23.510(5)
_cell_measurement_reflns_used 6647
_cell_measurement_temperature 113(2)
_cell_measurement_theta_max 27.5
_cell_measurement_theta_min 3.0
_cell_volume 6450(2)
_computing_cell_refinement 'CrystalClear-SM Expert 2.1 b42 (Rigaku, 2015)'
_computing_data_collection 'CrystalClear-SM Expert 2.1 b42 (Rigaku, 2015)'
_computing_data_reduction 'CrystalClear-SM Expert 2.1 b42 (Rigaku, 2015)'
_computing_molecular_graphics 'Bruker SHELXTL'
_computing_publication_material 'Bruker SHELXTL'
_computing_structure_refinement 'SHELXL-97 (Sheldrick, 1997)'
_computing_structure_solution 'SHELXS-97 (Sheldrick, 1990)'
_diffrn_ambient_temperature 113(2)
_diffrn_measured_fraction_theta_full 0.987
_diffrn_measured_fraction_theta_max 0.987
_diffrn_measurement_device_type 'CCD area detector'
_diffrn_measurement_method 'profile data from \w-scans'
_diffrn_radiation_monochromator graphite
_diffrn_radiation_source 'fine-focus sealed tube'
_diffrn_radiation_type MoK\a
_diffrn_radiation_wavelength 0.71073
_diffrn_reflns_av_R_equivalents 0.0449
_diffrn_reflns_av_sigmaI/netI 0.0370
_diffrn_reflns_limit_h_max 35
_diffrn_reflns_limit_h_min -34
_diffrn_reflns_limit_k_max 13
_diffrn_reflns_limit_k_min -13
_diffrn_reflns_limit_l_max 30
_diffrn_reflns_limit_l_min -30
_diffrn_reflns_number 40062
_diffrn_reflns_theta_full 27.53
_diffrn_reflns_theta_max 27.53
_diffrn_reflns_theta_min 3.04
_diffrn_standards_decay_% 0
_diffrn_standards_interval_count 0
_diffrn_standards_interval_time 0
_diffrn_standards_number 0
_exptl_absorpt_coefficient_mu 2.870
_exptl_absorpt_correction_T_max 0.517
_exptl_absorpt_correction_T_min 0.452
_exptl_absorpt_correction_type multi-scan
_exptl_absorpt_process_details SADABS
_exptl_crystal_colour green
_exptl_crystal_density_diffrn 1.944
_exptl_crystal_density_meas ?
_exptl_crystal_density_method 'not measured'
_exptl_crystal_description needle
_exptl_crystal_F_000 3672
_exptl_crystal_size_max 0.28
_exptl_crystal_size_mid 0.20
_exptl_crystal_size_min 0.17
_refine_diff_density_max 3.893
_refine_diff_density_min -1.661
_refine_diff_density_rms 0.151
_refine_ls_extinction_method none
_refine_ls_goodness_of_fit_ref 1.014
_refine_ls_hydrogen_treatment mixed
_refine_ls_matrix_type full
_refine_ls_number_parameters 480
_refine_ls_number_reflns 7338
_refine_ls_number_restraints 14
_refine_ls_restrained_S_all 1.025
_refine_ls_R_factor_all 0.0627
_refine_ls_R_factor_gt 0.0498
_refine_ls_shift/su_max 0.001
_refine_ls_shift/su_mean 0.000
_refine_ls_structure_factor_coef Fsqd
_refine_ls_weighting_details 'calc w=1/[\s^2^(Fo^2^)+(0.1000P)^2^+35.0000P] where P=(Fo^2^+2Fc^2^)/3'
_refine_ls_weighting_scheme calc
_refine_ls_wR_factor_gt 0.1434
_refine_ls_wR_factor_ref 0.1524
_reflns_number_gt 5980
_reflns_number_total 7436
_reflns_threshold_expression >2sigma(I)
_cod_data_source_file c6ce02049f2.cif
_cod_data_source_block 8
_cod_depositor_comments
;
The following automatic conversions were performed:

'_symmetry_cell_setting' value 'Monoclinic' changed to 'monoclinic'
according to
/usr/data/users/saulius/crontab/automatic-downloads/rss-feeds/RSC/lib/dictionaries/cif_core.dic
dictionary named 'cif_core.dic' version 2.4.2 from 2011-04-26.

'_exptl_crystal_density_meas' value 'not measured' was changed to '?'
- the value is perceived as not measured.

Automatic conversion script
Id: cif_fix_values 4268 2015-11-12 08:31:59Z antanas 

 Adding full bibliography for 7227070--7227077.cif.
;
_cod_original_sg_symbol_H-M 'C 2/c'
_cod_database_code 7227071

loop_
_symmetry_equiv_pos_as_xyz
'x, y, z'
'-x, y, -z+1/2'
'x+1/2, y+1/2, z'
'-x+1/2, y+1/2, -z+1/2'
'-x, -y, -z'
'x, -y, z-1/2'
'-x+1/2, -y+1/2, -z'
'x+1/2, -y+1/2, z-1/2'

loop_
_atom_site_label
_atom_site_type_symbol
_atom_site_fract_x
_atom_site_fract_y
_atom_site_fract_z
_atom_site_U_iso_or_equiv
_atom_site_adp_type
_atom_site_occupancy
_atom_site_symmetry_multiplicity
_atom_site_calc_flag
_atom_site_refinement_flags
Dy1 Dy 0.0000 0.99011(3) 0.2500 0.02194(12) Uani 1 2 d S
Cu1 Cu 0.2500 1.2500 0.5000 0.01850(18) Uani 1 2 d S
Br1 Br 0.09669(2) 0.87925(6) 0.48405(2) 0.03326(16) Uani 1 1 d .
O7 O 0.22919(14) 1.3974(3) 0.44442(15) 0.0236(7) Uani 1 1 d .
O2 O 0.08068(13) 0.9019(3) 0.25908(15) 0.0239(7) Uani 1 1 d .
N3 N 0.19590(15) 1.1350(4) 0.44870(17) 0.0204(8) Uani 1 1 d .
C1 C 0.16180(18) 1.0178(4) 0.3585(2) 0.0194(9) Uani 1 1 d .
O3 O 0.05807(14) 1.1597(4) 0.26419(17) 0.0308(8) Uani 1 1 d U
F6 F 0.15245(13) 1.2914(3) 0.28340(18) 0.0449(9) Uani 1 1 d .
F7 F 0.07419(18) 0.6187(4) 0.38910(18) 0.0599(12) Uani 1 1 d .
O6 O 0.31155(14) 1.1797(3) 0.45597(16) 0.0262(7) Uani 1 1 d .
O5 O 0.01407(14) 0.8134(4) 0.31366(16) 0.0282(8) Uani 1 1 d .
C4 C 0.1345(2) 0.9734(5) 0.4437(2) 0.0230(10) Uani 1 1 d .
F13 F 0.19932(19) 1.7228(4) 0.4321(2) 0.0627(13) Uani 1 1 d .
N2 N 0.12503(14) 0.9353(4) 0.25495(17) 0.0194(8) Uani 1 1 d .
N1 N 0.20302(16) 1.0074(4) 0.27695(19) 0.0252(9) Uani 1 1 d .
F15 F 0.1950(2) 1.5935(5) 0.36090(18) 0.0667(13) Uani 1 1 d .
F14 F 0.26667(16) 1.6292(4) 0.4261(2) 0.0523(10) Uani 1 1 d .
O1 O 0.24531(15) 1.0580(5) 0.30511(19) 0.0432(11) Uani 1 1 d .
C3 C 0.16641(18) 1.0687(4) 0.4742(2) 0.0212(9) Uani 1 1 d .
H3 H 0.1675 1.0872 0.5132 0.025 Uiso 1 1 calc R
C5 C 0.13112(18) 0.9468(5) 0.3854(2) 0.0205(9) Uani 1 1 d .
H5 H 0.1092 0.8838 0.3643 0.025 Uiso 1 1 calc R
C9 C 0.1001(2) 0.9033(6) 0.1452(2) 0.0338(12) Uani 1 1 d .
H9A H 0.0721 0.8485 0.1453 0.051 Uiso 1 1 calc R
H9B H 0.1127 0.8805 0.1127 0.051 Uiso 1 1 calc R
H9C H 0.0887 0.9903 0.1407 0.051 Uiso 1 1 calc R
C7 C 0.14269(19) 0.8885(5) 0.2038(2) 0.0228(10) Uani 1 1 d .
F9 F 0.00194(19) 0.6645(5) 0.4003(2) 0.0705(14) Uani 1 1 d .
F11 F 0.3882(2) 1.1270(5) 0.4148(3) 0.086(2) Uani 1 1 d .
C23 C 0.3187(2) 0.9780(5) 0.5055(3) 0.0336(13) Uani 1 1 d .
H23 H 0.3314 0.8961 0.5043 0.040 Uiso 1 1 calc R
F10 F 0.40817(18) 0.9713(5) 0.4722(2) 0.0732(16) Uani 1 1 d .
C6 C 0.16225(18) 0.9894(4) 0.2977(2) 0.0192(9) Uani 1 1 d .
C2 C 0.19389(18) 1.1108(4) 0.3920(2) 0.0201(9) Uani 1 1 d .
H2 H 0.2145 1.1574 0.3747 0.024 Uiso 1 1 calc R
F8 F 0.0121(3) 0.4946(5) 0.3514(3) 0.101(2) Uani 1 1 d U
C19 C 0.01158(19) 0.6961(5) 0.3042(3) 0.0312(12) Uani 1 1 d .
C24 C 0.2170(2) 1.6127(5) 0.4184(3) 0.0363(13) Uani 1 1 d .
C22 C 0.3291(2) 1.0716(5) 0.4668(2) 0.0259(10) Uani 1 1 d .
C25 C 0.2086(2) 1.4990(5) 0.4557(2) 0.0242(10) Uani 1 1 d .
C13 C 0.1081(3) 1.3438(6) 0.2757(5) 0.063(2) Uani 1 1 d .
C18 C 0.0242(3) 0.6163(6) 0.3618(3) 0.0478(17) Uani 1 1 d .
C11 C 0.1773(3) 1.1020(6) 0.1780(3) 0.0384(13) Uani 1 1 d .
H11B H 0.1484 1.1408 0.1862 0.058 Uiso 1 1 calc R
H11A H 0.1695 1.0874 0.1359 0.058 Uiso 1 1 calc R
H11C H 0.2063 1.1576 0.1911 0.058 Uiso 1 1 calc R
C10 C 0.1560(3) 0.7479(5) 0.2180(3) 0.0370(13) Uani 1 1 d .
H10C H 0.1812 0.7412 0.2563 0.055 Uiso 1 1 calc R
H10B H 0.1693 0.7123 0.1881 0.055 Uiso 1 1 calc R
H10A H 0.1258 0.7022 0.2184 0.055 Uiso 1 1 calc R
C12 C 0.2355(2) 0.9117(8) 0.1992(3) 0.0466(16) Uani 1 1 d .
H12C H 0.2640 0.9694 0.2094 0.070 Uiso 1 1 calc R
H12A H 0.2272 0.8897 0.1577 0.070 Uiso 1 1 calc R
H12B H 0.2443 0.8359 0.2229 0.070 Uiso 1 1 calc R
C21 C 0.3687(3) 1.0294(7) 0.4357(3) 0.0439(16) Uani 1 1 d .
F5 F 0.0969(5) 1.4139(13) 0.2337(4) 0.230(7) Uani 1 1 d .
F12 F 0.3484(2) 0.9527(9) 0.3919(3) 0.125(3) Uani 1 1 d .
F4 F 0.1103(3) 1.4128(11) 0.3192(4) 0.156(4) Uani 1 1 d .
O4 O 0.00814(15) 1.0742(4) 0.34507(17) 0.0319(8) Uani 1 1 d U
C14 C 0.0714(4) 1.2395(10) 0.3006(5) 0.080(3) Uani 1 1 d U
C16A C 0.0288(4) 1.1628(11) 0.3726(5) 0.036(2) Uani 0.50 1 d PDU
C15 C 0.0603(5) 1.2530(10) 0.3560(5) 0.095(4) Uani 1 1 d DU
H15 H 0.0738 1.3212 0.3810 0.114 Uiso 1 1 calc R
C8 C 0.1894(2) 0.9756(5) 0.2110(2) 0.0284(11) Uani 1 1 d .
F1 F 0.0011(2) 1.1011(5) 0.4562(2) 0.0723(14) Uani 1 1 d .
C17 C 0.0127(3) 1.2013(6) 0.4286(3) 0.0430(15) Uani 1 1 d .
F2 F -0.0115(4) 1.2972(8) 0.4365(4) 0.150(4) Uani 1 1 d .
F3 F 0.0590(3) 1.2270(9) 0.4533(5) 0.155(4) Uani 1 1 d .
C20 C 0.0000 0.6320(8) 0.2500 0.0379(19) Uani 1 2 d S
H20 H 0.0000 0.5433 0.2500 0.045 Uiso 1 2 calc SR
C16B C -0.0119(4) 1.1811(10) 0.3615(5) 0.030(2) Uani 0.50 1 d P

loop_
_atom_site_aniso_label
_atom_site_aniso_U_11
_atom_site_aniso_U_22
_atom_site_aniso_U_33
_atom_site_aniso_U_23
_atom_site_aniso_U_13
_atom_site_aniso_U_12
Dy1 0.01574(17) 0.02811(19) 0.02175(18) 0.000 0.00529(12) 0.000
Cu1 0.0212(4) 0.0180(4) 0.0142(4) -0.0006(3) 0.0022(3) 0.0017(3)
Br1 0.0363(3) 0.0423(3) 0.0255(3) -0.0007(2) 0.0159(2) -0.0113(2)
O7 0.0271(18) 0.0240(17) 0.0192(16) 0.0001(13) 0.0064(14) 0.0038(14)
O2 0.0153(16) 0.0318(18) 0.0248(18) -0.0024(14) 0.0064(13) -0.0012(13)
N3 0.022(2) 0.0212(19) 0.0160(18) -0.0003(15) 0.0022(15) 0.0006(15)
C1 0.018(2) 0.024(2) 0.016(2) -0.0010(17) 0.0039(17) 0.0022(17)
O3 0.026(2) 0.0273(19) 0.037(2) -0.0031(16) 0.0078(16) -0.0036(15)
F6 0.0328(19) 0.0372(19) 0.059(2) 0.0056(17) 0.0052(17) -0.0029(15)
F7 0.067(3) 0.058(3) 0.040(2) 0.0069(18) -0.007(2) 0.023(2)
O6 0.0302(19) 0.0253(17) 0.0225(17) 0.0013(14) 0.0069(15) 0.0027(14)
O5 0.0229(18) 0.035(2) 0.0259(18) 0.0027(15) 0.0060(15) -0.0010(15)
C4 0.024(2) 0.024(2) 0.021(2) 0.0014(18) 0.0079(19) 0.0006(18)
F13 0.098(3) 0.0318(19) 0.086(3) 0.026(2) 0.069(3) 0.032(2)
N2 0.0162(18) 0.025(2) 0.0169(18) -0.0019(15) 0.0049(15) 0.0013(15)
N1 0.020(2) 0.035(2) 0.022(2) -0.0054(17) 0.0077(17) -0.0026(17)
F15 0.095(4) 0.069(3) 0.032(2) 0.023(2) 0.013(2) 0.007(3)
F14 0.050(2) 0.045(2) 0.073(3) 0.0211(19) 0.036(2) 0.0060(17)
O1 0.027(2) 0.066(3) 0.038(2) -0.013(2) 0.0126(18) -0.015(2)
C3 0.025(2) 0.022(2) 0.016(2) 0.0004(17) 0.0056(18) 0.0032(18)
C5 0.019(2) 0.022(2) 0.020(2) 0.0004(17) 0.0045(18) 0.0021(18)
C9 0.030(3) 0.051(3) 0.019(2) -0.005(2) 0.005(2) 0.001(2)
C7 0.023(2) 0.027(2) 0.019(2) -0.0067(18) 0.0084(19) 0.0007(18)
F9 0.069(3) 0.091(4) 0.058(3) 0.030(3) 0.030(2) -0.006(3)
F11 0.101(4) 0.078(3) 0.117(4) 0.063(3) 0.089(4) 0.047(3)
C23 0.045(3) 0.030(3) 0.032(3) 0.011(2) 0.021(3) 0.015(2)
F10 0.059(3) 0.101(4) 0.076(3) 0.052(3) 0.045(3) 0.050(3)
C6 0.017(2) 0.022(2) 0.020(2) -0.0011(17) 0.0067(18) 0.0026(17)
C2 0.019(2) 0.022(2) 0.018(2) 0.0011(17) 0.0038(18) 0.0012(17)
F8 0.169(6) 0.046(3) 0.067(3) 0.014(2) 0.006(4) -0.043(3)
C19 0.017(2) 0.036(3) 0.038(3) 0.008(2) 0.004(2) -0.003(2)
C24 0.046(3) 0.033(3) 0.036(3) 0.012(2) 0.022(3) 0.018(2)
C22 0.029(3) 0.029(3) 0.020(2) 0.0036(19) 0.008(2) 0.006(2)
C25 0.023(2) 0.025(2) 0.022(2) 0.0032(19) 0.0038(19) 0.0057(18)
C13 0.034(4) 0.023(3) 0.120(8) -0.002(4) 0.003(4) -0.001(3)
C18 0.057(4) 0.038(3) 0.043(4) 0.006(3) 0.005(3) -0.010(3)
C11 0.051(4) 0.037(3) 0.029(3) 0.002(2) 0.015(3) -0.008(3)
C10 0.047(4) 0.026(3) 0.039(3) -0.003(2) 0.015(3) 0.007(2)
C12 0.031(3) 0.073(5) 0.042(4) -0.013(3) 0.021(3) 0.003(3)
C21 0.051(4) 0.051(4) 0.037(3) 0.014(3) 0.025(3) 0.019(3)
F5 0.290(14) 0.257(13) 0.123(7) 0.097(8) 0.032(8) 0.204(12)
F12 0.086(4) 0.197(7) 0.108(5) -0.103(5) 0.055(4) -0.013(5)
F4 0.136(7) 0.211(10) 0.158(8) -0.064(8) 0.099(6) 0.008(7)
O4 0.031(2) 0.039(2) 0.0268(19) -0.0045(16) 0.0106(16) -0.0049(16)
C14 0.077(6) 0.071(6) 0.102(7) -0.016(5) 0.042(6) -0.005(5)
C16A 0.027(6) 0.046(6) 0.032(6) -0.013(5) 0.003(4) 0.012(4)
C15 0.109(9) 0.082(7) 0.112(8) -0.041(6) 0.061(7) -0.030(6)
C8 0.027(3) 0.041(3) 0.021(2) -0.005(2) 0.012(2) -0.001(2)
F1 0.112(4) 0.064(3) 0.056(3) 0.012(2) 0.047(3) 0.007(3)
C17 0.050(4) 0.044(3) 0.041(3) -0.010(3) 0.023(3) -0.003(3)
F2 0.194(8) 0.109(6) 0.196(9) 0.076(6) 0.132(7) 0.096(6)
F3 0.085(5) 0.137(7) 0.206(10) -0.023(6) -0.012(5) -0.049(5)
C20 0.031(4) 0.035(4) 0.041(5) 0.000 -0.001(4) 0.000
C16B 0.032(6) 0.031(5) 0.029(5) -0.009(4) 0.011(5) -0.008(4)

loop_
_atom_type_symbol
_atom_type_description
_atom_type_scat_dispersion_real
_atom_type_scat_dispersion_imag
_atom_type_scat_source
C C 0.0033 0.0016 'International Tables Vol C Tables 4.2.6.8 and 6.1.1.4'
H H 0.0000 0.0000 'International Tables Vol C Tables 4.2.6.8 and 6.1.1.4'
N N 0.0061 0.0033 'International Tables Vol C Tables 4.2.6.8 and 6.1.1.4'
O O 0.0106 0.0060 'International Tables Vol C Tables 4.2.6.8 and 6.1.1.4'
F F 0.0171 0.0103 'International Tables Vol C Tables 4.2.6.8 and 6.1.1.4'
Cu Cu 0.3201 1.2651 'International Tables Vol C Tables 4.2.6.8 and 6.1.1.4'
Dy Dy -0.1892 4.4098 'International Tables Vol C Tables 4.2.6.8 and 6.1.1.4'
Br Br -0.2901 2.4595 'International Tables Vol C Tables 4.2.6.8 and 6.1.1.4'

loop_
_geom_angle_atom_site_label_1
_geom_angle_atom_site_label_2
_geom_angle_atom_site_label_3
_geom_angle
_geom_angle_site_symmetry_1
_geom_angle_site_symmetry_3
O5 Dy1 O5 75.26(18) 2 .
O5 Dy1 O3 131.78(13) 2 .
O5 Dy1 O3 122.40(13) . .
O5 Dy1 O3 122.40(13) 2 2
O5 Dy1 O3 131.78(13) . 2
O3 Dy1 O3 81.27(19) . 2
O5 Dy1 O2 70.16(12) 2 2
O5 Dy1 O2 73.49(12) . 2
O3 Dy1 O2 153.30(13) . 2
O3 Dy1 O2 72.79(13) 2 2
O5 Dy1 O2 73.49(12) 2 .
O5 Dy1 O2 70.16(12) . .
O3 Dy1 O2 72.79(13) . .
O3 Dy1 O2 153.30(13) 2 .
O2 Dy1 O2 133.63(18) 2 .
O5 Dy1 O4 148.83(13) 2 .
O5 Dy1 O4 74.85(14) . .
O3 Dy1 O4 73.38(14) . .
O3 Dy1 O4 73.53(14) 2 .
O2 Dy1 O4 92.94(13) 2 .
O2 Dy1 O4 104.13(13) . .
O5 Dy1 O4 74.85(14) 2 2
O5 Dy1 O4 148.83(13) . 2
O3 Dy1 O4 73.53(14) . 2
O3 Dy1 O4 73.38(13) 2 2
O2 Dy1 O4 104.13(13) 2 2
O2 Dy1 O4 92.94(13) . 2
O4 Dy1 O4 135.9(2) . 2
O7 Cu1 O7 180.00(16) . 7_576
O7 Cu1 N3 93.31(15) . .
O7 Cu1 N3 86.69(15) 7_576 .
O7 Cu1 N3 86.69(15) . 7_576
O7 Cu1 N3 93.31(15) 7_576 7_576
N3 Cu1 N3 180.00(18) . 7_576
O7 Cu1 O6 86.75(13) . 7_576
O7 Cu1 O6 93.25(13) 7_576 7_576
N3 Cu1 O6 87.35(14) . 7_576
N3 Cu1 O6 92.65(14) 7_576 7_576
O7 Cu1 O6 93.25(13) . .
O7 Cu1 O6 86.75(13) 7_576 .
N3 Cu1 O6 92.65(14) . .
N3 Cu1 O6 87.35(14) 7_576 .
O6 Cu1 O6 180.000(1) 7_576 .
C25 O7 Cu1 124.8(3) . .
N2 O2 Dy1 140.0(3) . .
C3 N3 C2 119.8(4) . .
C3 N3 Cu1 118.7(3) . .
C2 N3 Cu1 120.8(3) . .
C2 C1 C5 118.6(4) . .
C2 C1 C6 120.4(4) . .
C5 C1 C6 120.9(4) . .
C14 O3 Dy1 134.0(6) . .
C22 O6 Cu1 119.2(3) . .
C19 O5 Dy1 132.6(4) . .
C5 C4 C3 120.4(4) . .
C5 C4 Br1 121.0(4) . .
C3 C4 Br1 118.6(4) . .
O2 N2 C6 125.8(4) . .
O2 N2 C7 120.4(4) . .
C6 N2 C7 112.7(4) . .
O1 N1 C6 126.4(4) . .
O1 N1 C8 122.1(4) . .
C6 N1 C8 111.1(4) . .
N3 C3 C4 121.4(4) . .
N3 C3 H3 119.3 . .
C4 C3 H3 119.3 . .
C4 C5 C1 118.1(4) . .
C4 C5 H5 120.9 . .
C1 C5 H5 120.9 . .
C7 C9 H9A 109.5 . .
C7 C9 H9B 109.5 . .
H9A C9 H9B 109.5 . .
C7 C9 H9C 109.5 . .
H9A C9 H9C 109.5 . .
H9B C9 H9C 109.5 . .
N2 C7 C9 110.2(4) . .
N2 C7 C10 104.6(4) . .
C9 C7 C10 111.3(5) . .
N2 C7 C8 100.1(4) . .
C9 C7 C8 115.1(4) . .
C10 C7 C8 114.3(5) . .
C25 C23 C22 124.1(5) 7_576 .
C25 C23 H23 118.0 7_576 .
C22 C23 H23 118.0 . .
N2 C6 N1 108.4(4) . .
N2 C6 C1 126.6(4) . .
N1 C6 C1 124.8(4) . .
N3 C2 C1 121.8(4) . .
N3 C2 H2 119.1 . .
C1 C2 H2 119.1 . .
O5 C19 C20 128.6(6) . .
O5 C19 C18 113.2(5) . .
C20 C19 C18 118.1(6) . .
F15 C24 F13 107.0(5) . .
F15 C24 F14 107.0(5) . .
F13 C24 F14 106.8(5) . .
F15 C24 C25 111.4(5) . .
F13 C24 C25 114.0(5) . .
F14 C24 C25 110.3(5) . .
O6 C22 C23 128.9(5) . .
O6 C22 C21 116.9(5) . .
C23 C22 C21 114.2(5) . .
O7 C25 C23 131.0(5) . 7_576
O7 C25 C24 112.2(4) . .
C23 C25 C24 116.8(4) 7_576 .
F5 C13 F4 105.0(10) . .
F5 C13 F6 112.0(10) . .
F4 C13 F6 108.8(8) . .
F5 C13 C14 130.3(10) . .
F4 C13 C14 88.7(9) . .
F6 C13 C14 107.8(6) . .
F8 C18 F7 105.8(6) . .
F8 C18 F9 110.5(7) . .
F7 C18 F9 106.3(6) . .
F8 C18 C19 112.7(6) . .
F7 C18 C19 110.0(5) . .
F9 C18 C19 111.3(6) . .
C8 C11 H11B 109.5 . .
C8 C11 H11A 109.5 . .
H11B C11 H11A 109.5 . .
C8 C11 H11C 109.5 . .
H11B C11 H11C 109.5 . .
H11A C11 H11C 109.5 . .
C7 C10 H10C 109.5 . .
C7 C10 H10B 109.5 . .
H10C C10 H10B 109.5 . .
C7 C10 H10A 109.5 . .
H10C C10 H10A 109.5 . .
H10B C10 H10A 109.5 . .
C8 C12 H12C 109.5 . .
C8 C12 H12A 109.5 . .
H12C C12 H12A 109.5 . .
C8 C12 H12B 109.5 . .
H12C C12 H12B 109.5 . .
H12A C12 H12B 109.5 . .
F12 C21 F10 107.8(7) . .
F12 C21 F11 108.3(7) . .
F10 C21 F11 105.0(6) . .
F12 C21 C22 111.0(6) . .
F10 C21 C22 112.5(5) . .
F11 C21 C22 112.1(5) . .
C16A O4 C16B 50.2(7) . .
C16A O4 Dy1 135.3(6) . .
C16B O4 Dy1 130.6(5) . .
O3 C14 C15 129.0(10) . .
O3 C14 C13 107.1(8) . .
C15 C14 C13 124.0(9) . .
C16B C16A O4 73.5(9) . .
C16B C16A C15 119.0(12) . .
O4 C16A C15 127.7(10) . .
C16B C16A C17 68.0(8) . .
O4 C16A C17 117.1(8) . .
C15 C16A C17 114.3(9) . .
C16A C15 C14 120.0(9) . .
C16A C15 H15 120.0 . .
C14 C15 H15 120.0 . .
N1 C8 C11 106.1(4) . .
N1 C8 C12 108.6(5) . .
C11 C8 C12 110.8(5) . .
N1 C8 C7 100.6(4) . .
C11 C8 C7 114.5(5) . .
C12 C8 C7 115.2(5) . .
F2 C17 F3 105.5(9) . .
F2 C17 F1 110.6(6) . .
F3 C17 F1 107.6(8) . .
F2 C17 C16B 100.1(8) . .
F3 C17 C16B 125.1(8) . .
F1 C17 C16B 107.4(6) . .
F2 C17 C16A 129.1(8) . .
F3 C17 C16A 86.6(8) . .
F1 C17 C16A 112.2(6) . .
C16B C17 C16A 41.0(6) . .
C19 C20 C19 122.2(8) . 2
C19 C20 H20 118.9 . .
C19 C20 H20 118.9 2 .
C16A C16B O4 56.3(8) . .
C16A C16B C17 71.0(9) . .
O4 C16B C17 108.5(8) . .

loop_
_geom_bond_atom_site_label_1
_geom_bond_atom_site_label_2
_geom_bond_distance
_geom_bond_site_symmetry_2
Dy1 O5 2.340(4) 2
Dy1 O5 2.340(4) .
Dy1 O3 2.344(4) .
Dy1 O3 2.344(4) 2
Dy1 O2 2.348(3) 2
Dy1 O2 2.348(3) .
Dy1 O4 2.350(4) .
Dy1 O4 2.350(4) 2
Cu1 O7 1.994(3) .
Cu1 O7 1.994(3) 7_576
Cu1 N3 2.008(4) .
Cu1 N3 2.008(4) 7_576
Cu1 O6 2.349(4) 7_576
Cu1 O6 2.349(4) .
Br1 C4 1.882(5) .
O7 C25 1.271(6) .
O2 N2 1.297(5) .
N3 C3 1.337(6) .
N3 C2 1.342(6) .
C1 C2 1.388(6) .
C1 C5 1.409(7) .
C1 C6 1.463(6) .
O3 C14 1.174(11) .
F6 C13 1.296(8) .
F7 C18 1.328(9) .
O6 C22 1.228(6) .
O5 C19 1.248(7) .
C4 C5 1.374(7) .
C4 C3 1.379(7) .
F13 C24 1.328(6) .
N2 C6 1.326(6) .
N2 C7 1.508(6) .
N1 O1 1.266(6) .
N1 C6 1.361(6) .
N1 C8 1.520(6) .
F15 C24 1.320(8) .
F14 C24 1.330(8) .
C3 H3 0.9300 .
C5 H5 0.9300 .
C9 C7 1.522(7) .
C9 H9A 0.9600 .
C9 H9B 0.9600 .
C9 H9C 0.9600 .
C7 C10 1.531(7) .
C7 C8 1.540(7) .
F9 C18 1.336(9) .
F11 C21 1.315(8) .
C23 C25 1.365(8) 7_576
C23 C22 1.424(7) .
C23 H23 0.9300 .
F10 C21 1.311(8) .
C2 H2 0.9300 .
F8 C18 1.323(8) .
C19 C20 1.391(7) .
C19 C18 1.539(8) .
C24 C25 1.538(7) .
C22 C21 1.547(8) .
C25 C23 1.365(8) 7_576
C13 F5 1.193(12) .
C13 F4 1.240(11) .
C13 C14 1.705(13) .
C11 C8 1.521(8) .
C11 H11B 0.9600 .
C11 H11A 0.9600 .
C11 H11C 0.9600 .
C10 H10C 0.9600 .
C10 H10B 0.9600 .
C10 H10A 0.9600 .
C12 C8 1.529(8) .
C12 H12C 0.9600 .
C12 H12A 0.9600 .
C12 H12B 0.9600 .
C21 F12 1.292(9) .
O4 C16A 1.175(11) .
O4 C16B 1.354(12) .
C14 C15 1.431(15) .
C16A C16B 1.085(15) .
C16A C15 1.413(9) .
C16A C17 1.565(12) .
C15 H15 0.9300 .
F1 C17 1.322(8) .
C17 F2 1.249(9) .
C17 F3 1.256(9) .
C17 C16B 1.534(13) .
C20 C19 1.391(7) 2
C20 H20 0.9300 .

loop_
_geom_torsion_atom_site_label_1
_geom_torsion_atom_site_label_2
_geom_torsion_atom_site_label_3
_geom_torsion_atom_site_label_4
_geom_torsion
_geom_torsion_site_symmetry_1
_geom_torsion_site_symmetry_4
O7 Cu1 O7 C25 -102(100) 7_576 .
N3 Cu1 O7 C25 111.6(4) . .
N3 Cu1 O7 C25 -68.4(4) 7_576 .
O6 Cu1 O7 C25 24.4(4) 7_576 .
O6 Cu1 O7 C25 -155.6(4) . .
O5 Dy1 O2 N2 125.9(5) 2 .
O5 Dy1 O2 N2 -154.1(5) . .
O3 Dy1 O2 N2 -19.1(4) . .
O3 Dy1 O2 N2 -4.9(6) 2 .
O2 Dy1 O2 N2 165.4(5) 2 .
O4 Dy1 O2 N2 -86.3(4) . .
O4 Dy1 O2 N2 52.7(4) 2 .
O7 Cu1 N3 C3 -131.2(4) . .
O7 Cu1 N3 C3 48.8(4) 7_576 .
N3 Cu1 N3 C3 128(100) 7_576 .
O6 Cu1 N3 C3 -44.6(3) 7_576 .
O6 Cu1 N3 C3 135.4(3) . .
O7 Cu1 N3 C2 58.2(4) . .
O7 Cu1 N3 C2 -121.8(4) 7_576 .
N3 Cu1 N3 C2 -43(100) 7_576 .
O6 Cu1 N3 C2 144.8(4) 7_576 .
O6 Cu1 N3 C2 -35.2(4) . .
O5 Dy1 O3 C14 -167.3(8) 2 .
O5 Dy1 O3 C14 -67.9(9) . .
O3 Dy1 O3 C14 66.6(8) 2 .
O2 Dy1 O3 C14 53.0(9) 2 .
O2 Dy1 O3 C14 -119.8(9) . .
O4 Dy1 O3 C14 -8.7(8) . .
O4 Dy1 O3 C14 141.7(9) 2 .
O7 Cu1 O6 C22 -164.8(4) . .
O7 Cu1 O6 C22 15.2(4) 7_576 .
N3 Cu1 O6 C22 -71.3(4) . .
N3 Cu1 O6 C22 108.7(4) 7_576 .
O6 Cu1 O6 C22 120(69) 7_576 .
O5 Dy1 O5 C19 -0.7(4) 2 .
O3 Dy1 O5 C19 -131.1(4) . .
O3 Dy1 O5 C19 119.8(5) 2 .
O2 Dy1 O5 C19 72.6(5) 2 .
O2 Dy1 O5 C19 -78.1(5) . .
O4 Dy1 O5 C19 170.4(5) . .
O4 Dy1 O5 C19 -17.5(6) 2 .
Dy1 O2 N2 C6 83.6(6) . .
Dy1 O2 N2 C7 -109.9(5) . .
C2 N3 C3 C4 1.3(7) . .
Cu1 N3 C3 C4 -169.4(4) . .
C5 C4 C3 N3 -1.9(7) . .
Br1 C4 C3 N3 177.0(4) . .
C3 C4 C5 C1 1.2(7) . .
Br1 C4 C5 C1 -177.7(4) . .
C2 C1 C5 C4 0.1(7) . .
C6 C1 C5 C4 176.5(4) . .
O2 N2 C7 C9 46.2(6) . .
C6 N2 C7 C9 -145.7(5) . .
O2 N2 C7 C10 -73.6(5) . .
C6 N2 C7 C10 94.5(5) . .
O2 N2 C7 C8 167.8(4) . .
C6 N2 C7 C8 -24.0(5) . .
O2 N2 C6 N1 178.7(4) . .
C7 N2 C6 N1 11.3(5) . .
O2 N2 C6 C1 2.6(8) . .
C7 N2 C6 C1 -164.8(4) . .
O1 N1 C6 N2 179.2(5) . .
C8 N1 C6 N2 7.2(6) . .
O1 N1 C6 C1 -4.6(8) . .
C8 N1 C6 C1 -176.6(4) . .
C2 C1 C6 N2 -157.8(5) . .
C5 C1 C6 N2 25.9(7) . .
C2 C1 C6 N1 26.7(7) . .
C5 C1 C6 N1 -149.6(5) . .
C3 N3 C2 C1 0.0(7) . .
Cu1 N3 C2 C1 170.5(3) . .
C5 C1 C2 N3 -0.7(7) . .
C6 C1 C2 N3 -177.1(4) . .
Dy1 O5 C19 C20 1.5(8) . .
Dy1 O5 C19 C18 -179.7(4) . .
Cu1 O6 C22 C23 -2.3(8) . .
Cu1 O6 C22 C21 178.8(4) . .
C25 C23 C22 O6 -9.4(10) 7_576 .
C25 C23 C22 C21 169.5(6) 7_576 .
Cu1 O7 C25 C23 -23.5(8) . 7_576
Cu1 O7 C25 C24 156.4(4) . .
F15 C24 C25 O7 63.4(6) . .
F13 C24 C25 O7 -175.4(5) . .
F14 C24 C25 O7 -55.3(6) . .
F15 C24 C25 C23 -116.7(6) . 7_576
F13 C24 C25 C23 4.6(8) . 7_576
F14 C24 C25 C23 124.7(6) . 7_576
O5 C19 C18 F8 167.9(7) . .
C20 C19 C18 F8 -13.1(9) . .
O5 C19 C18 F7 -74.4(7) . .
C20 C19 C18 F7 104.6(6) . .
O5 C19 C18 F9 43.1(7) . .
C20 C19 C18 F9 -137.8(5) . .
O6 C22 C21 F12 -103.8(8) . .
C23 C22 C21 F12 77.2(8) . .
O6 C22 C21 F10 135.4(6) . .
C23 C22 C21 F10 -43.6(8) . .
O6 C22 C21 F11 17.4(9) . .
C23 C22 C21 F11 -161.6(6) . .
O5 Dy1 O4 C16A 154.4(8) 2 .
O5 Dy1 O4 C16A 137.6(9) . .
O3 Dy1 O4 C16A 6.3(9) . .
O3 Dy1 O4 C16A -79.3(9) 2 .
O2 Dy1 O4 C16A -150.4(9) 2 .
O2 Dy1 O4 C16A 73.1(9) . .
O4 Dy1 O4 C16A -36.6(9) 2 .
O5 Dy1 O4 C16B -135.0(7) 2 .
O5 Dy1 O4 C16B -151.9(7) . .
O3 Dy1 O4 C16B 76.8(7) . .
O3 Dy1 O4 C16B -8.7(7) 2 .
O2 Dy1 O4 C16B -79.8(7) 2 .
O2 Dy1 O4 C16B 143.7(7) . .
O4 Dy1 O4 C16B 34.0(7) 2 .
Dy1 O3 C14 C15 8.3(18) . .
Dy1 O3 C14 C13 -171.4(4) . .
F5 C13 C14 O3 65.8(14) . .
F4 C13 C14 O3 174.4(9) . .
F6 C13 C14 O3 -76.3(10) . .
F5 C13 C14 C15 -113.9(15) . .
F4 C13 C14 C15 -5.3(13) . .
F6 C13 C14 C15 104.0(12) . .
Dy1 O4 C16A C16B 111.2(9) . .
C16B O4 C16A C15 -114.3(16) . .
Dy1 O4 C16A C15 -3.1(18) . .
C16B O4 C16A C17 53.8(9) . .
Dy1 O4 C16A C17 165.0(5) . .
C16B C16A C15 C14 -93.2(16) . .
O4 C16A C15 C14 -2(2) . .
C17 C16A C15 C14 -170.4(10) . .
O3 C14 C15 C16A -1(2) . .
C13 C14 C15 C16A 179.1(10) . .
O1 N1 C8 C11 -74.2(6) . .
C6 N1 C8 C11 98.2(5) . .
O1 N1 C8 C12 44.9(7) . .
C6 N1 C8 C12 -142.7(5) . .
O1 N1 C8 C7 166.2(5) . .
C6 N1 C8 C7 -21.4(5) . .
N2 C7 C8 N1 24.8(5) . .
C9 C7 C8 N1 142.9(4) . .
C10 C7 C8 N1 -86.4(5) . .
N2 C7 C8 C11 -88.5(5) . .
C9 C7 C8 C11 29.6(6) . .
C10 C7 C8 C11 160.3(5) . .
N2 C7 C8 C12 141.3(5) . .
C9 C7 C8 C12 -100.6(6) . .
C10 C7 C8 C12 30.1(7) . .
C16B C16A C17 F2 -53.8(13) . .
O4 C16A C17 F2 -110.4(12) . .
C15 C16A C17 F2 59.3(15) . .
C16B C16A C17 F3 -161.1(10) . .
O4 C16A C17 F3 142.4(10) . .
C15 C16A C17 F3 -48.0(11) . .
C16B C16A C17 F1 91.2(10) . .
O4 C16A C17 F1 34.7(12) . .
C15 C16A C17 F1 -155.7(9) . .
O4 C16A C17 C16B -56.6(10) . .
C15 C16A C17 C16B 113.1(13) . .
O5 C19 C20 C19 -0.8(4) . 2
C18 C19 C20 C19 -179.6(6) . 2
C15 C16A C16B O4 124.4(13) . .
C17 C16A C16B O4 -129.2(7) . .
O4 C16A C16B C17 129.2(7) . .
C15 C16A C16B C17 -106.4(12) . .
Dy1 O4 C16B C16A -120.4(9) . .
C16A O4 C16B C17 -50.6(9) . .
Dy1 O4 C16B C17 -171.0(4) . .
F2 C17 C16B C16A 140.5(10) . .
F3 C17 C16B C16A 23.3(12) . .
F1 C17 C16B C16A -104.1(9) . .
F2 C17 C16B O4 -176.7(8) . .
F3 C17 C16B O4 66.1(11) . .
F1 C17 C16B O4 -61.3(9) . .
C16A C17 C16B O4 42.8(8) . .
